data_4323152
loop_
_publ_author_name
'K. Rajender Reddy'
'M. V. Rajasekharan'
'J.-P. Tuchagues'

_publ_section_title
;
 Synthesis, Structure, and Magnetic Properties of Mn(salpn)N3, a Helical
 Polymer, and Fe(salpn)N3, a Ferromagnetically Coupled Dimer (salpnH2 =
 N,N'-bis(Salicylidene)-1,3-diaminopropane)
;
_journal_name_full 'Inorganic Chemistry'
_journal_page_first 5978
_journal_page_last 5982
_journal_paper_doi 10.1021/ic971592y
_journal_volume 37
_journal_year 1998
_chemical_formula_analytical Mn(salpn)N3
_chemical_formula_structural '[Mn(salpn)N3]n'
_chemical_formula_sum 'C17 H16 Mn N5 O2'
_chemical_formula_weight 377.29
_chemical_name_systematic
; 

 Azido-N,N'-bis(salicylidene-1,3-diaminopropanato)manganese(III)  

;
_space_group_IT_number 33
_symmetry_cell_setting orthorhombic
_symmetry_space_group_name_Hall 'P 2c -2n'
_symmetry_space_group_name_H-M 'P n a 21'
_atom_sites_solution_hydrogens geom
_atom_sites_solution_primary direct
_atom_sites_solution_secondary difmap
_audit_creation_method SHELXL
_cell_angle_alpha 90.00
_cell_angle_beta 90.00
_cell_angle_gamma 90.00
_cell_formula_units_Z 4
_cell_length_a 11.947(2)
_cell_length_b 11.818(2)
_cell_length_c 11.227(5)
_cell_measurement_reflns_used 25
_cell_measurement_temperature 293(2)
_cell_measurement_theta_max 14
_cell_measurement_theta_min 5
_cell_volume 1585.1(8)
_computing_cell_refinement 'CAD-4 system'
_computing_data_collection 'CAD-4 system'
_computing_data_reduction 'CAD-4 system'
_computing_molecular_graphics ORTEP
_computing_publication_material SHELXL-93
_computing_structure_refinement 'SHELXL-93 (Sheldrick, 1993)'
_computing_structure_solution 'SHELXS-86 (Sheldrick, 1990)'
_diffrn_ambient_temperature 293(2)
_diffrn_measurement_device 'Enraf Nonius CAD-4'
_diffrn_measurement_method omega-2theta
_diffrn_radiation_monochromator graphite
_diffrn_radiation_source 'fine-focus sealed tube'
_diffrn_radiation_type MoK\a
_diffrn_radiation_wavelength 0.71073
_diffrn_reflns_av_R_equivalents 0.0000
_diffrn_reflns_av_sigmaI/netI 0.0222
_diffrn_reflns_limit_h_max 14
_diffrn_reflns_limit_h_min 0
_diffrn_reflns_limit_k_max 14
_diffrn_reflns_limit_k_min 0
_diffrn_reflns_limit_l_max 13
_diffrn_reflns_limit_l_min 0
_diffrn_reflns_number 1472
_diffrn_reflns_theta_max 24.98
_diffrn_reflns_theta_min 2.42
_diffrn_standards_decay_% 0
_diffrn_standards_interval_time '60 min'
_diffrn_standards_number 2
_exptl_absorpt_coefficient_mu 0.855
_exptl_absorpt_correction_T_max 1.00
_exptl_absorpt_correction_T_min 0.96
_exptl_absorpt_correction_type psi-scan
_exptl_crystal_colour green
_exptl_crystal_density_diffrn 1.581
_exptl_crystal_description needle
_exptl_crystal_F_000 776
_exptl_crystal_size_max 0.45
_exptl_crystal_size_mid 0.2
_exptl_crystal_size_min 0.125
_refine_diff_density_max 0.225
_refine_diff_density_min -0.284
_refine_diff_density_rms 0.049
_refine_ls_abs_structure_details 'Flack H D (1983), Acta Cryst. A39, 876-881'
_refine_ls_abs_structure_Flack 0.00
_refine_ls_extinction_method none
_refine_ls_goodness_of_fit_all 1.093
_refine_ls_goodness_of_fit_obs 1.055
_refine_ls_hydrogen_treatment constr
_refine_ls_matrix_type full
_refine_ls_number_parameters 227
_refine_ls_number_reflns 1472
_refine_ls_number_restraints 1
_refine_ls_restrained_S_all 1.093
_refine_ls_restrained_S_obs 1.055
_refine_ls_R_factor_all 0.0344
_refine_ls_R_factor_obs 0.0260
_refine_ls_shift/esd_max -0.002
_refine_ls_shift/esd_mean 0.000
_refine_ls_structure_factor_coef Fsqd
_refine_ls_weighting_details 'w=1/[\s^2^(Fo^2^)+(0.0386P)^2^+0.3856P] where P=(Fo^2^+2Fc^2^)/3'
_refine_ls_weighting_scheme calc
_refine_ls_wR_factor_all 0.0686
_refine_ls_wR_factor_obs 0.0617
_reflns_number_observed 1307
_reflns_number_total 1472
_reflns_observed_criterion >2sigma(I)
_cod_data_source_file ic971592y_1.cif
_cod_data_source_block mnsbaz
_cod_depositor_comments
;
The following automatic conversions were performed:

'_refine_ls_weighting_scheme' value 'calc
w=1/[\s^2^(Fo^2^)+(0.0386P)^2^+0.3856P] where P=(Fo^2^+2Fc^2^)/3' was
changed to 'calc'. New tag '_refine_ls_weighting_details' was
created. The value of the new tag was set to
'w=1/[\s^2^(Fo^2^)+(0.0386P)^2^+0.3856P] where P=(Fo^2^+2Fc^2^)/3'.

Automatic conversion script
Id: cif_fix_values 3143 2015-03-26 13:38:13Z robertas 
;
_cod_original_cell_volume 1585.2(8)
_cod_database_code 4323152

loop_
_symmetry_equiv_pos_as_xyz
'x, y, z'
'-x, -y, z+1/2'
'x+1/2, -y+1/2, z'
'-x+1/2, y+1/2, z+1/2'

loop_
_atom_site_aniso_label
_atom_site_aniso_U_11
_atom_site_aniso_U_22
_atom_site_aniso_U_33
_atom_site_aniso_U_23
_atom_site_aniso_U_13
_atom_site_aniso_U_12
Mn1 0.0229(2) 0.0296(2) 0.0268(2) 0.0015(3) 0.0026(3) -0.0001(2)
O1 0.0310(12) 0.0346(12) 0.055(2) 0.006(2) 0.0069(15) 0.0048(10)
O2 0.0262(12) 0.0386(14) 0.044(2) 0.0117(14) 0.0022(12) -0.0014(11)
N1 0.0272(15) 0.037(2) 0.021(2) 0.0016(13) -0.0008(13) -0.0045(14)
N2 0.0260(14) 0.0356(15) 0.024(2) -0.0041(13) 0.0017(14) -0.0003(11)
N3 0.045(2) 0.055(2) 0.023(2) -0.006(2) 0.0029(15) 0.004(2)
N4 0.029(2) 0.051(2) 0.020(2) 0.004(2) 0.0046(14) 0.000(2)
N5 0.050(2) 0.054(2) 0.031(2) 0.001(2) -0.010(2) -0.010(2)
C1 0.037(2) 0.043(2) 0.023(2) 0.006(2) -0.0040(15) 0.008(2)
C2 0.046(2) 0.053(3) 0.035(2) 0.005(2) 0.002(2) 0.019(2)
C3 0.071(3) 0.066(3) 0.036(2) -0.008(2) -0.011(2) 0.040(3)
C4 0.083(4) 0.041(2) 0.059(3) -0.011(2) -0.024(3) 0.024(3)
C5 0.062(3) 0.037(2) 0.060(3) 0.000(3) -0.016(3) 0.004(2)
C6 0.044(2) 0.036(2) 0.031(2) 0.004(2) -0.007(2) 0.0065(15)
C7 0.038(2) 0.037(2) 0.033(2) 0.009(2) -0.004(2) -0.007(2)
C8 0.030(2) 0.046(2) 0.030(2) 0.006(2) 0.004(2) -0.007(2)
C9 0.025(2) 0.062(3) 0.032(2) 0.006(2) 0.004(2) -0.001(2)
C10 0.034(2) 0.046(2) 0.031(2) -0.001(2) 0.011(2) 0.005(2)
C11 0.029(2) 0.035(2) 0.031(2) -0.003(2) -0.002(2) 0.001(2)
C12 0.032(2) 0.031(2) 0.032(2) -0.003(2) -0.002(2) -0.003(2)
C13 0.045(2) 0.045(2) 0.036(2) 0.005(2) -0.005(2) 0.005(2)
C14 0.064(3) 0.045(3) 0.038(3) 0.016(2) -0.004(2) -0.003(2)
C15 0.052(2) 0.050(2) 0.032(2) 0.006(2) 0.005(2) -0.014(2)
C16 0.036(2) 0.043(2) 0.033(2) 0.003(2) 0.004(2) -0.008(2)
C17 0.033(2) 0.032(2) 0.027(2) -0.003(2) -0.003(2) -0.005(2)

loop_
_atom_site_label
_atom_site_type_symbol
_atom_site_fract_x
_atom_site_fract_y
_atom_site_fract_z
_atom_site_U_iso_or_equiv
_atom_site_thermal_displace_type
_atom_site_occupancy
_atom_site_calc_flag
_atom_site_refinement_flags
_atom_site_disorder_group
Mn1 Mn 0.02487(4) 0.09830(4) -0.00027(6) 0.02646(15) Uani 1 d . .
O1 O 0.1451(2) -0.0028(2) -0.0147(4) 0.0401(7) Uani 1 d . .
O2 O 0.1191(2) 0.2047(2) -0.0741(3) 0.0362(6) Uani 1 d . .
N1 N -0.0751(2) -0.0254(3) 0.0723(3) 0.0283(7) Uani 1 d . .
N2 N -0.0914(2) 0.2207(2) 0.0179(3) 0.0286(7) Uani 1 d . .
N3 N -0.0595(3) 0.0431(3) -0.1782(3) 0.0408(8) Uani 1 d . .
N4 N -0.0654(3) -0.0380(3) -0.2368(3) 0.0334(8) Uani 1 d . .
N5 N 0.0724(3) 0.1196(3) 0.2014(3) 0.0449(9) Uani 1 d . .
C1 C 0.1407(3) -0.1140(3) -0.0279(3) 0.0345(9) Uani 1 d . .
C2 C 0.2336(4) -0.1701(4) -0.0760(4) 0.0448(10) Uani 1 d . .
H2 H 0.2965(4) -0.1288(4) -0.0981(4) 0.053(4) Uiso 1 calc R .
C3 C 0.2328(4) -0.2854(4) -0.0910(4) 0.0577(14) Uani 1 d . .
H3 H 0.2946(4) -0.3213(4) -0.1244(4) 0.053(4) Uiso 1 calc R .
C4 C 0.1409(5) -0.3485(4) -0.0571(5) 0.0614(14) Uani 1 d . .
H4 H 0.1408(5) -0.4265(4) -0.0680(5) 0.053(4) Uiso 1 calc R .
C5 C 0.0509(4) -0.2968(3) -0.0079(7) 0.0531(12) Uani 1 d . .
H5 H -0.0100(4) -0.3399(3) 0.0165(7) 0.053(4) Uiso 1 calc R .
C6 C 0.0487(3) -0.1779(3) 0.0067(5) 0.0374(8) Uani 1 d . .
C7 C -0.0485(3) -0.1315(4) 0.0642(4) 0.0360(9) Uani 1 d . .
H7 H -0.0974(3) -0.1829(4) 0.0992(4) 0.053(4) Uiso 1 calc R .
C8 C -0.1743(3) -0.0006(4) 0.1459(4) 0.0354(9) Uani 1 d . .
H8A H -0.1504(3) 0.0129(4) 0.2273(4) 0.053(4) Uiso 1 calc R .
H8B H -0.2229(3) -0.0663(4) 0.1462(4) 0.053(4) Uiso 1 calc R .
C9 C -0.2398(3) 0.1004(4) 0.1031(4) 0.0396(9) Uani 1 d . .
H9A H -0.3082(3) 0.1059(4) 0.1493(4) 0.053(4) Uiso 1 calc R .
H9B H -0.2607(3) 0.0881(4) 0.0206(4) 0.053(4) Uiso 1 calc R .
C10 C -0.1776(3) 0.2114(3) 0.1120(4) 0.0367(9) Uani 1 d . .
H10A H -0.2302(3) 0.2735(3) 0.1045(4) 0.053(4) Uiso 1 calc R .
H10B H -0.1422(3) 0.2170(3) 0.1895(4) 0.053(4) Uiso 1 calc R .
C11 C -0.0975(3) 0.3080(3) -0.0509(3) 0.0316(8) Uani 1 d . .
H11 H -0.1610(3) 0.3530(3) -0.0442(3) 0.053(4) Uiso 1 calc R .
C12 C -0.0151(3) 0.3418(3) -0.1369(4) 0.0321(8) Uani 1 d . .
C13 C -0.0387(4) 0.4353(4) -0.2098(4) 0.0420(10) Uani 1 d . .
H13 H -0.1098(4) 0.4672(4) -0.2074(4) 0.053(4) Uiso 1 calc R .
C14 C 0.0402(4) 0.4806(4) -0.2843(4) 0.0489(11) Uani 1 d . .
H14 H 0.0231(4) 0.5424(4) -0.3322(4) 0.053(4) Uiso 1 calc R .
C15 C 0.1465(4) 0.4325(4) -0.2870(4) 0.0445(10) Uani 1 d . .
H15 H 0.2012(4) 0.4634(4) -0.3361(4) 0.053(4) Uiso 1 calc R .
C16 C 0.1717(3) 0.3396(3) -0.2179(4) 0.0372(9) Uani 1 d . .
H16 H 0.2430(3) 0.3082(3) -0.2218(4) 0.053(4) Uiso 1 calc R .
C17 C 0.0914(3) 0.2914(3) -0.1412(3) 0.0308(8) Uani 1 d . .

loop_
_atom_type_symbol
_atom_type_description
_atom_type_scat_dispersion_real
_atom_type_scat_dispersion_imag
_atom_type_scat_source
C C 0.0033 0.0016 'International Tables Vol C Tables 4.2.6.8 and 6.1.1.4'
H H 0.0000 0.0000 'International Tables Vol C Tables 4.2.6.8 and 6.1.1.4'
N N 0.0061 0.0033 'International Tables Vol C Tables 4.2.6.8 and 6.1.1.4'
O O 0.0106 0.0060 'International Tables Vol C Tables 4.2.6.8 and 6.1.1.4'
Mn Mn 0.3368 0.7283 'International Tables Vol C Tables 4.2.6.8 and 6.1.1.4'

loop_
_geom_angle_atom_site_label_1
_geom_angle_atom_site_label_2
_geom_angle_atom_site_label_3
_geom_angle
_geom_angle_site_symmetry_1
_geom_angle_site_symmetry_3
_geom_angle_publ_flag
O1 Mn1 O2 85.94(12) . . y
O1 Mn1 N2 173.55(11) . . y
O2 Mn1 N2 88.70(11) . . y
O1 Mn1 N1 91.51(12) . . y
O2 Mn1 N1 176.34(13) . . y
N2 Mn1 N1 94.01(12) . . y
O1 Mn1 N3 94.53(15) . . y
O2 Mn1 N3 93.91(14) . . y
N2 Mn1 N3 89.41(13) . . y
N1 Mn1 N3 83.66(12) . . y
O1 Mn1 N5 88.1(2) . . y
O2 Mn1 N5 102.06(14) . . y
N2 Mn1 N5 89.56(14) . . y
N1 Mn1 N5 80.46(13) . . y
N3 Mn1 N5 163.97(13) . . y
C1 O1 Mn1 127.7(2) . . ?
C17 O2 Mn1 128.5(2) . . ?
C7 N1 C8 115.4(3) . . ?
C7 N1 Mn1 121.2(3) . . ?
C8 N1 Mn1 123.2(2) . . ?
C11 N2 C10 116.6(3) . . ?
C11 N2 Mn1 123.5(2) . . ?
C10 N2 Mn1 119.9(2) . . ?
N4 N3 Mn1 137.8(3) . . y
N3 N4 N5 178.7(4) . 2_554 y
N4 N5 Mn1 117.3(3) 2 . y
O1 C1 C6 122.7(3) . . ?
O1 C1 C2 118.7(4) . . ?
C6 C1 C2 118.5(4) . . ?
C3 C2 C1 120.7(5) . . ?
C2 C3 C4 120.6(5) . . ?
C5 C4 C3 120.0(4) . . ?
C4 C5 C6 120.7(5) . . ?
C1 C6 C5 119.5(4) . . ?
C1 C6 C7 123.9(3) . . ?
C5 C6 C7 116.5(4) . . ?
N1 C7 C6 126.7(4) . . ?
N1 C8 C9 113.3(3) . . ?
C8 C9 C10 114.3(3) . . ?
N2 C10 C9 111.0(3) . . ?
N2 C11 C12 125.9(3) . . ?
C13 C12 C17 119.7(4) . . ?
C13 C12 C11 118.2(4) . . ?
C17 C12 C11 121.7(4) . . ?
C14 C13 C12 121.7(4) . . ?
C13 C14 C15 118.8(4) . . ?
C16 C15 C14 120.9(4) . . ?
C15 C16 C17 121.1(4) . . ?
O2 C17 C12 122.6(3) . . ?
O2 C17 C16 119.6(3) . . ?
C12 C17 C16 117.8(4) . . ?

loop_
_geom_bond_atom_site_label_1
_geom_bond_atom_site_label_2
_geom_bond_distance
_geom_bond_site_symmetry_2
_geom_bond_publ_flag
Mn1 O1 1.875(2) . y
Mn1 O2 1.881(3) . y
Mn1 N2 2.016(3) . y
Mn1 N1 2.056(3) . y
Mn1 N3 2.331(4) . y
Mn1 N5 2.348(4) . y
O1 C1 1.324(4) . ?
O2 C17 1.313(4) . ?
N1 C7 1.297(5) . ?
N1 C8 1.474(5) . ?
N2 C11 1.291(5) . ?
N2 C10 1.479(5) . ?
N3 N4 1.165(5) . y
N4 N5 1.190(5) 2_554 y
N5 N4 1.190(5) 2 y
C1 C6 1.388(5) . ?
C1 C2 1.402(6) . ?
C2 C3 1.373(6) . ?
C3 C4 1.380(8) . ?
C4 C5 1.354(7) . ?
C5 C6 1.415(5) . ?
C6 C7 1.438(5) . ?
C8 C9 1.506(6) . ?
C9 C10 1.512(6) . ?
C11 C12 1.435(6) . ?
C12 C13 1.404(6) . ?
C12 C17 1.406(5) . ?
C13 C14 1.369(6) . ?
C14 C15 1.392(6) . ?
C15 C16 1.378(6) . ?
C16 C17 1.409(5) . ?
